data_9011797
loop_
_publ_author_name
'Pring, A.'
'Din, V. K.'
'Jefferson, D. A.'
'Thomas, J. M.'

_publ_section_title
;
 The crystal chemistry of rhodizite: a re-examination
;
_journal_name_full 'Mineralogical Magazine'
_journal_page_first 163
_journal_page_last 172
_journal_paper_doi 10.1180/minmag.1986.050.355.22
_journal_volume 50
_journal_year 1986
_chemical_compound_source 'Ambatofinandrahana, Ankarata Mts, Madagascar'
_chemical_formula_sum 'Al4 B11.35 Be4.56 Cs0.36 K0.46 Na0.02 O28 Rb0.06'
_chemical_name_mineral Rhodizite
_space_group_IT_number 215
_symmetry_space_group_name_Hall 'P -4 2 3'
_symmetry_space_group_name_H-M 'P -4 3 m'
_cell_angle_alpha 90
_cell_angle_beta 90
_cell_angle_gamma 90
_cell_length_a 7.318
_cell_length_b 7.318
_cell_length_c 7.318
_cell_formula_units_Z 1
_cell_volume 391.902
_database_code_amcsd 0014483
_exptl_crystal_density_diffrn 3.352
_cod_original_formula_sum 'K.46 Cs.36 Rb.06 Na.02 Al4 Be4.56 B11.35 O28'
_cod_database_code 9011797

loop_
_space_group_symop_operation_xyz
x,y,z
-z,x,-y
-y,z,-x
-x,y,-z
x,-z,-y
z,-y,-x
y,-x,-z
x,z,y
z,y,x
y,x,z
-z,-x,y
-y,-z,x
-x,-y,z
z,-x,-y
y,-z,-x
x,-y,-z
-x,z,-y
-z,y,-x
-y,x,-z
-x,-z,y
-z,-y,x
-y,-x,z
z,x,y
y,z,x

loop_
_atom_site_label
_atom_site_fract_x
_atom_site_fract_y
_atom_site_fract_z
_atom_site_occupancy
_atom_site_U_iso_or_equiv
K 0.00000 0.00000 0.00000 0.46000 0.02500
Cs 0.00000 0.00000 0.00000 0.36000 0.02500
Rb 0.00000 0.00000 0.00000 0.06000 0.02500
Na 0.00000 0.00000 0.00000 0.02000 0.02500
Al 0.36000 0.36000 0.36000 1.00000 0.00150
Be 0.74290 0.74290 0.74290 1.00000 0.00590
B 0.24820 0.50000 0.00000 0.94580 0.00360
BeB 0.24820 0.50000 0.00000 0.04670 0.00360
O1 0.61890 0.61890 0.61890 1.00000 0.00240
O2 0.36370 0.36370 0.09970 1.00000 0.00380
O3 0.13470 0.13470 0.60130 1.00000 0.00360

loop_
_cod_related_entry_id
_cod_related_entry_database
_cod_related_entry_code
1 AMCSD 0014483
